data_7212130
loop_
_publ_author_name
'Martin, Lee'
'Day, Peter'
'Horton, Peter'
'Nakatsuji, Shin'ichi'
'Yamada, Jun'ichi'
'Akutsu, Hiroki'

_publ_section_title
;
 Chiral conducting salts of BEDT-TTF containing a single enantiomer of
 tris(oxalato)chromate(III) crystallised from a chiral solvent
;
_journal_issue 14
_journal_name_full 'Journal of Materials Chemistry'
_journal_page_first 2738
_journal_paper_doi 10.1039/b920224b
_journal_volume 20
_journal_year 2010
_chemical_formula_sum 'C37 H27 Cr N Na O14 S24'
_chemical_formula_weight 1554.03
_space_group_IT_number 19
_symmetry_cell_setting orthorhombic
_symmetry_space_group_name_Hall 'P 2ac 2ab'
_symmetry_space_group_name_H-M 'P 21 21 21'
_atom_sites_solution_hydrogens geom
_atom_sites_solution_primary direct
_atom_sites_solution_secondary difmap
_audit_creation_method SHELXL-97
_cell_angle_alpha 90.00
_cell_angle_beta 90.00
_cell_angle_gamma 90.00
_cell_formula_units_Z 4
_cell_length_a 9.2204(3)
_cell_length_b 17.0061(6)
_cell_length_c 35.2109(12)
_cell_measurement_reflns_used 6876
_cell_measurement_temperature 120(2)
_cell_measurement_theta_max 27.485
_cell_measurement_theta_min 2.910
_cell_volume 5521.2(3)
_computing_cell_refinement 'DENZO (Otwinowski & Minor, 1997) & COLLECT (Hooft, R.W.W., 1998)'
_computing_data_collection 'COLLECT (Hooft, R.W.W., 1998)'
_computing_data_reduction 'DENZO (Otwinowski & Minor, 1997) & COLLECT (Hooft, R.W.W., 1998)'
_computing_molecular_graphics 'ORTEP3 for Windows (Farrugia, 1997)'
_computing_publication_material 'WinGX (Farrugia, 1999)'
_computing_structure_refinement 'SHELXL-97 (Sheldrick, 1997b)'
_computing_structure_solution 'SHELXS-97 (Sheldrick, 1997a)'
_diffrn_ambient_temperature 120(2)
_diffrn_detector_area_resol_mean 9.091
_diffrn_measured_fraction_theta_full 0.996
_diffrn_measured_fraction_theta_max 0.996
_diffrn_measurement_device_type 'Bruker-Nonius 95mm CCD camera on \k-goniostat'
_diffrn_measurement_method '\f & \w scans'
_diffrn_radiation_monochromator '10cm confocal mirrors'
_diffrn_radiation_source 'Bruker-Nonius FR591 rotating anode'
_diffrn_radiation_type MoK\a
_diffrn_radiation_wavelength 0.71073
_diffrn_reflns_av_R_equivalents 0.0737
_diffrn_reflns_av_sigmaI/netI 0.0781
_diffrn_reflns_limit_h_max 11
_diffrn_reflns_limit_h_min -11
_diffrn_reflns_limit_k_max 21
_diffrn_reflns_limit_k_min -22
_diffrn_reflns_limit_l_max 45
_diffrn_reflns_limit_l_min -45
_diffrn_reflns_number 38124
_diffrn_reflns_theta_full 27.48
_diffrn_reflns_theta_max 27.48
_diffrn_reflns_theta_min 2.96
_exptl_absorpt_coefficient_mu 1.187
_exptl_absorpt_correction_T_max 0.9430
_exptl_absorpt_correction_T_min 0.8707
_exptl_absorpt_correction_type multi-scan
_exptl_absorpt_process_details 'SADABS V2.10 (Sheldrick, G.M., 2003)'
_exptl_crystal_colour 'Opaque Dark Blue'
_exptl_crystal_density_diffrn 1.870
_exptl_crystal_density_method 'not measured'
_exptl_crystal_description Blade
_exptl_crystal_F_000 3148
_exptl_crystal_size_max 0.12
_exptl_crystal_size_mid 0.06
_exptl_crystal_size_min 0.05
_refine_diff_density_max 0.851
_refine_diff_density_min -0.560
_refine_diff_density_rms 0.101
_refine_ls_abs_structure_details 'Flack H D (1983), Acta Cryst. A39, 876-881'
_refine_ls_abs_structure_Flack 0.02(5)
_refine_ls_extinction_method none
_refine_ls_goodness_of_fit_ref 1.055
_refine_ls_hydrogen_treatment constr
_refine_ls_matrix_type full
_refine_ls_number_parameters 779
_refine_ls_number_reflns 12566
_refine_ls_number_restraints 802
_refine_ls_restrained_S_all 1.060
_refine_ls_R_factor_all 0.0803
_refine_ls_R_factor_gt 0.0635
_refine_ls_shift/su_max 0.001
_refine_ls_shift/su_mean 0.000
_refine_ls_structure_factor_coef Fsqd
_refine_ls_weighting_details 'calc w=1/[\s^2^(Fo^2^)+(0.0350P)^2^+14.8947P] where P=(Fo^2^+2Fc^2^)/3'
_refine_ls_weighting_scheme calc
_refine_ls_wR_factor_gt 0.1348
_refine_ls_wR_factor_ref 0.1425
_reflns_number_gt 10390
_reflns_number_total 12566
_reflns_threshold_expression >2sigma(I)
_cod_data_source_file b920224b.txt
_cod_data_source_block I
_cod_original_sg_symbol_H-M P2(1)2(1)2(1)
_cod_database_code 7212130

loop_
_symmetry_equiv_pos_as_xyz
'x, y, z'
'-x+1/2, -y, z+1/2'
'x+1/2, -y+1/2, -z'
'-x, y+1/2, -z+1/2'

loop_
_atom_site_label
_atom_site_type_symbol
_atom_site_fract_x
_atom_site_fract_y
_atom_site_fract_z
_atom_site_U_iso_or_equiv
_atom_site_adp_type
_atom_site_occupancy
_atom_site_symmetry_multiplicity
_atom_site_calc_flag
_atom_site_refinement_flags
_atom_site_disorder_assembly
_atom_site_disorder_group
Na1 Na 0.30884(16) 0.77429(10) 0.74682(4) 0.0331(5) Uani 0.641(5) 1 d PU . 1
Cr1 Cr 0.80902(13) 0.95272(8) 0.75081(3) 0.0345(4) Uani 0.641(5) 1 d PU . 1
Cr11 Cr 0.30884(16) 0.77429(10) 0.74682(4) 0.0331(5) Uani 0.359(5) 1 d PU . 2
Na11 Na 0.80902(13) 0.95272(8) 0.75081(3) 0.0345(4) Uani 0.359(5) 1 d PU . 2
C1 C 0.4619(7) 0.9443(4) 0.66152(17) 0.0371(12) Uani 1 1 d U . .
H1A H 0.4191 0.9529 0.6870 0.044 Uiso 1 1 calc R . .
H1B H 0.5537 0.9149 0.6650 0.044 Uiso 1 1 calc R . .
C2 C 0.4947(7) 1.0224(4) 0.64386(17) 0.0358(12) Uani 1 1 d U . .
H2A H 0.5413 1.0566 0.6631 0.043 Uiso 1 1 calc R . .
H2B H 0.4025 1.0476 0.6362 0.043 Uiso 1 1 calc R . .
C3 C 0.5282(6) 0.9390(3) 0.57731(15) 0.0253(10) Uani 1 1 d U . .
C4 C 0.4228(6) 0.8909(3) 0.58916(16) 0.0262(10) Uani 1 1 d U . .
C5 C 0.4782(6) 0.8471(3) 0.52038(16) 0.0293(10) Uani 1 1 d U . .
C6 C 0.4815(6) 0.8105(3) 0.48594(16) 0.0294(10) Uani 1 1 d U . .
C7 C 0.4280(6) 0.7238(3) 0.42756(15) 0.0290(10) Uani 1 1 d U . .
C8 C 0.5258(6) 0.7769(3) 0.41524(16) 0.0299(10) Uani 1 1 d U . .
C9 C 0.4636(6) 0.7332(4) 0.34245(16) 0.0328(11) Uani 1 1 d U . .
H9A H 0.3689 0.7607 0.3423 0.039 Uiso 1 1 calc R . .
H9B H 0.4975 0.7294 0.3158 0.039 Uiso 1 1 calc R . .
C10 C 0.4418(6) 0.6507(4) 0.35797(16) 0.0307(11) Uani 1 1 d U . .
H10A H 0.5377 0.6262 0.3623 0.037 Uiso 1 1 calc R . .
H10B H 0.3898 0.6187 0.3388 0.037 Uiso 1 1 calc R . .
S1 S 0.33829(16) 0.88516(9) 0.63343(4) 0.0315(3) Uani 1 1 d U . .
S2 S 0.61325(15) 1.01511(8) 0.60249(4) 0.0293(3) Uani 1 1 d U . .
S3 S 0.59143(18) 0.92731(9) 0.53081(4) 0.0338(3) Uani 1 1 d U . .
S4 S 0.36069(18) 0.81991(9) 0.55649(4) 0.0321(3) Uani 1 1 d U . .
S5 S 0.37328(18) 0.73041(9) 0.47504(4) 0.0347(3) Uani 1 1 d U . .
S6 S 0.59633(18) 0.84185(9) 0.44934(4) 0.0352(3) Uani 1 1 d U . .
S7 S 0.59245(16) 0.79189(9) 0.36927(4) 0.0320(3) Uani 1 1 d U . .
S8 S 0.34024(17) 0.64987(9) 0.40190(4) 0.0313(3) Uani 1 1 d U . .
C11 C -0.0471(7) 1.1041(4) 0.6621(2) 0.0435(13) Uani 1 1 d U . .
H11A H -0.1292 1.0672 0.6588 0.052 Uiso 1 1 calc R . .
H11B H -0.0252 1.1075 0.6895 0.052 Uiso 1 1 calc R . .
C12 C -0.0914(7) 1.1836(4) 0.64801(19) 0.0434(13) Uani 1 1 d U . .
H12A H -0.0066 1.2191 0.6497 0.052 Uiso 1 1 calc R . .
H12B H -0.1671 1.2046 0.6652 0.052 Uiso 1 1 calc R . .
C13 C -0.0650(7) 1.1113(3) 0.57762(17) 0.0325(11) Uani 1 1 d U . .
C14 C 0.0413(6) 1.0647(3) 0.59118(17) 0.0314(10) Uani 1 1 d U . .
C15 C 0.0025(7) 1.0196(4) 0.52181(17) 0.0353(11) Uani 1 1 d U . .
C16 C 0.0055(7) 0.9836(4) 0.48754(17) 0.0344(11) Uani 1 1 d U . .
C17 C 0.0603(7) 0.8995(4) 0.42911(18) 0.0357(12) Uani 1 1 d U . .
C18 C -0.0542(7) 0.9447(4) 0.41879(18) 0.0360(11) Uani 1 1 d U . .
C19 C -0.0468(8) 0.8851(5) 0.34682(19) 0.0485(14) Uani 1 1 d U . .
H19A H -0.1065 0.8698 0.3247 0.058 Uiso 1 1 calc R . .
H19B H 0.0365 0.9159 0.3371 0.058 Uiso 1 1 calc R . .
C20 C 0.0116(7) 0.8105(4) 0.36538(19) 0.0434(13) Uani 1 1 d U . .
H20A H 0.0542 0.7766 0.3454 0.052 Uiso 1 1 calc R . .
H20B H -0.0705 0.7814 0.3769 0.052 Uiso 1 1 calc R . .
S11 S 0.10987(18) 1.06538(10) 0.63743(5) 0.0407(4) Uani 1 1 d U . .
S12 S -0.16025(19) 1.18689(10) 0.59978(5) 0.0426(4) Uani 1 1 d U . .
S13 S -0.12101(19) 1.09443(10) 0.53120(5) 0.0410(4) Uani 1 1 d U . .
S14 S 0.11349(17) 0.99484(9) 0.56014(4) 0.0330(3) Uani 1 1 d U . .
S15 S 0.12685(18) 0.91029(9) 0.47475(4) 0.0352(3) Uani 1 1 d U . .
S16 S -0.11774(19) 1.01043(10) 0.45260(5) 0.0412(4) Uani 1 1 d U . .
S17 S -0.1520(2) 0.94700(11) 0.37624(5) 0.0492(4) Uani 1 1 d U . .
S18 S 0.1467(2) 0.82785(10) 0.40148(5) 0.0445(4) Uani 1 1 d U . .
C21 C 0.2728(7) 0.3442(4) 0.63890(19) 0.0441(13) Uani 1 1 d U . .
H21A H 0.3566 0.3781 0.6324 0.053 Uiso 1 1 calc R . .
H21B H 0.2185 0.3705 0.6596 0.053 Uiso 1 1 calc R . .
C22 C 0.3292(7) 0.2661(4) 0.65349(18) 0.0424(13) Uani 1 1 d U . .
H22A H 0.2460 0.2303 0.6577 0.051 Uiso 1 1 calc R . .
H22B H 0.3771 0.2746 0.6783 0.051 Uiso 1 1 calc R . .
C23 C 0.3516(8) 0.2159(4) 0.58072(17) 0.0383(12) Uani 1 1 d U . .
C24 C 0.2379(7) 0.2612(4) 0.57140(16) 0.0360(11) Uani 1 1 d U . .
C25 C 0.2751(7) 0.1719(4) 0.51386(17) 0.0353(11) Uani 1 1 d U . .
C26 C 0.2735(7) 0.1351(4) 0.47918(17) 0.0363(12) Uani 1 1 d U . .
C27 C 0.2363(7) 0.1006(4) 0.40867(17) 0.0343(11) Uani 1 1 d U . .
C28 C 0.3486(7) 0.0566(4) 0.41958(17) 0.0370(11) Uani 1 1 d U . .
C29 C 0.3786(11) -0.0037(6) 0.3488(2) 0.092(3) Uani 1 1 d U . .
H29A H 0.4612 -0.0045 0.3309 0.110 Uiso 1 1 calc R . .
H29B H 0.3254 -0.0536 0.3450 0.110 Uiso 1 1 calc R . .
C30 C 0.2897(12) 0.0538(6) 0.3369(2) 0.093(3) Uani 1 1 d U . .
H30A H 0.2323 0.0298 0.3161 0.112 Uiso 1 1 calc R . .
H30B H 0.3542 0.0927 0.3245 0.112 Uiso 1 1 calc R . .
S21 S 0.1562(2) 0.33682(11) 0.59773(5) 0.0488(4) Uani 1 1 d U . .
S22 S 0.4553(2) 0.21948(10) 0.62190(5) 0.0445(4) Uani 1 1 d U . .
S23 S 0.4001(2) 0.14440(10) 0.54774(5) 0.0414(4) Uani 1 1 d U . .
S24 S 0.15680(19) 0.24564(10) 0.52716(4) 0.0391(4) Uani 1 1 d U . .
S25 S 0.15112(18) 0.15863(10) 0.44339(4) 0.0367(4) Uani 1 1 d U . .
S26 S 0.3970(2) 0.06303(10) 0.46755(5) 0.0434(4) Uani 1 1 d U . .
S27 S 0.4537(2) -0.00908(11) 0.39394(5) 0.0476(4) Uani 1 1 d U . .
S28 S 0.16458(19) 0.11017(12) 0.36286(5) 0.0468(4) Uani 1 1 d U . .
C31 C 0.6024(7) 0.8362(4) 0.73196(17) 0.0398(9) Uani 1 1 d U . .
C32 C 0.5438(7) 0.8791(4) 0.76794(17) 0.0377(9) Uani 1 1 d U . .
O31 O 0.7190(5) 0.8606(3) 0.71906(12) 0.0455(9) Uani 1 1 d U . .
O32 O 0.6214(5) 0.9347(3) 0.78141(12) 0.0461(9) Uani 1 1 d U . .
O33 O 0.4265(5) 0.8571(3) 0.78213(13) 0.0465(10) Uani 1 1 d U . .
O34 O 0.5232(6) 0.7834(3) 0.71850(13) 0.0495(10) Uani 1 1 d U . .
C41 C 0.7096(8) 1.1066(5) 0.73275(19) 0.0448(10) Uani 1 1 d U . .
C42 C 0.7984(8) 1.1138(5) 0.77063(18) 0.0457(10) Uani 1 1 d U . .
O41 O 0.7086(5) 1.0380(3) 0.71806(12) 0.0477(9) Uani 1 1 d U . .
O42 O 0.8604(5) 1.0527(3) 0.78176(13) 0.0524(9) Uani 1 1 d U . .
O43 O 0.7990(5) 1.1791(3) 0.78602(13) 0.0546(11) Uani 1 1 d U . .
O44 O 0.6468(5) 1.1654(3) 0.72065(13) 0.0513(11) Uani 1 1 d U . .
C51 C 1.0336(8) 0.8462(5) 0.76738(18) 0.0432(10) Uani 1 1 d U . .
C52 C 1.0877(8) 0.8942(4) 0.73222(18) 0.0428(10) Uani 1 1 d U . .
O51 O 0.9197(5) 0.8708(3) 0.78287(12) 0.0468(9) Uani 1 1 d U . .
O52 O 1.0045(5) 0.9507(3) 0.72183(12) 0.0472(9) Uani 1 1 d U . .
O53 O 1.2036(5) 0.8749(3) 0.71722(13) 0.0493(11) Uani 1 1 d U . .
O54 O 1.1103(6) 0.7897(3) 0.77788(13) 0.0544(12) Uani 1 1 d U . .
C61 C 0.811(5) 0.685(2) 0.7646(10) 0.052(3) Uani 0.194(4) 1 d PDU A 1
H61A H 0.7851 0.6769 0.7913 0.077 Uiso 0.194(4) 1 calc PR A 1
H61B H 0.7779 0.7375 0.7566 0.077 Uiso 0.194(4) 1 calc PR A 1
H61C H 0.9163 0.6817 0.7617 0.077 Uiso 0.194(4) 1 calc PR A 1
O61 O 0.665(4) 0.5744(19) 0.7566(8) 0.058(3) Uani 0.194(4) 1 d PDU A 1
O62 O 0.764(3) 0.6231(17) 0.7073(6) 0.052(3) Uani 0.194(4) 1 d PDU A 1
N61 N 0.742(5) 0.626(2) 0.7416(7) 0.053(2) Uani 0.194(4) 1 d PDU A 1
C71 C 0.8176(13) 0.6615(7) 0.7394(3) 0.051(2) Uani 0.606(7) 1 d PDU B 2
H71A H 0.8157 0.6558 0.7117 0.076 Uiso 0.606(7) 1 calc PR B 2
H71B H 0.9175 0.6561 0.7485 0.076 Uiso 0.606(7) 1 calc PR B 2
H71C H 0.7802 0.7135 0.7463 0.076 Uiso 0.606(7) 1 calc PR B 2
O71 O 0.6599(10) 0.5548(5) 0.7360(2) 0.064(2) Uani 0.606(7) 1 d PDU B 2
O72 O 0.7158(10) 0.5984(5) 0.79116(19) 0.056(2) Uani 0.606(7) 1 d PDU B 2
N71 N 0.7283(14) 0.6016(7) 0.7563(2) 0.0519(18) Uani 0.606(7) 1 d PDU B 2
C81 C 0.742(4) 0.638(2) 0.7063(6) 0.051(3) Uani 0.200(8) 1 d PDU C 3
H81A H 0.6777 0.5953 0.6981 0.077 Uiso 0.200(8) 1 calc PR C 3
H81B H 0.8336 0.6350 0.6925 0.077 Uiso 0.200(8) 1 calc PR C 3
H81C H 0.6950 0.6887 0.7010 0.077 Uiso 0.200(8) 1 calc PR C 3
O81 O 0.848(3) 0.6804(17) 0.7620(7) 0.051(3) Uani 0.200(8) 1 d PDU C 3
O82 O 0.697(4) 0.587(2) 0.7670(8) 0.055(3) Uani 0.200(8) 1 d PDU C 3
N81 N 0.768(4) 0.631(2) 0.7462(7) 0.053(2) Uani 0.200(8) 1 d PDU C 3

loop_
_atom_site_aniso_label
_atom_site_aniso_U_11
_atom_site_aniso_U_22
_atom_site_aniso_U_33
_atom_site_aniso_U_23
_atom_site_aniso_U_13
_atom_site_aniso_U_12
Na1 0.0339(8) 0.0418(9) 0.0238(8) 0.0053(7) -0.0013(6) 0.0055(7)
Cr1 0.0340(6) 0.0495(8) 0.0201(6) 0.0000(5) 0.0002(5) 0.0030(5)
Cr11 0.0339(8) 0.0418(9) 0.0238(8) 0.0053(7) -0.0013(6) 0.0055(7)
Na11 0.0340(6) 0.0495(8) 0.0201(6) 0.0000(5) 0.0002(5) 0.0030(5)
C1 0.041(3) 0.038(3) 0.033(3) -0.002(2) 0.000(2) -0.008(2)
C2 0.039(3) 0.033(3) 0.035(3) -0.005(2) -0.003(2) -0.004(2)
C3 0.022(2) 0.026(2) 0.027(2) -0.0014(19) -0.0059(18) 0.0035(18)
C4 0.024(2) 0.024(2) 0.030(2) 0.0002(19) -0.0041(19) 0.0043(18)
C5 0.034(3) 0.025(2) 0.029(2) 0.0018(19) -0.0080(19) 0.001(2)
C6 0.035(3) 0.024(2) 0.029(2) -0.0005(19) -0.009(2) 0.000(2)
C7 0.031(3) 0.033(3) 0.023(2) -0.0028(19) -0.0087(19) 0.001(2)
C8 0.030(3) 0.031(3) 0.028(2) -0.002(2) -0.007(2) 0.003(2)
C9 0.029(3) 0.044(3) 0.026(2) -0.005(2) -0.001(2) -0.005(2)
C10 0.027(3) 0.038(3) 0.027(2) -0.011(2) 0.006(2) -0.002(2)
S1 0.0322(8) 0.0296(7) 0.0326(7) -0.0062(6) 0.0030(6) -0.0039(6)
S2 0.0272(7) 0.0308(7) 0.0301(7) -0.0061(6) -0.0014(6) -0.0042(6)
S3 0.0437(9) 0.0361(8) 0.0216(7) 0.0005(6) -0.0053(6) -0.0105(7)
S4 0.0390(8) 0.0292(7) 0.0281(7) -0.0020(6) -0.0061(6) -0.0066(6)
S5 0.0483(9) 0.0329(7) 0.0227(7) -0.0013(6) -0.0021(6) -0.0102(7)
S6 0.0428(9) 0.0374(8) 0.0255(7) -0.0012(6) -0.0075(6) -0.0109(7)
S7 0.0309(7) 0.0347(8) 0.0304(7) -0.0071(6) 0.0044(6) -0.0054(6)
S8 0.0356(8) 0.0297(7) 0.0286(7) -0.0072(6) 0.0015(6) -0.0039(6)
C11 0.032(3) 0.054(3) 0.045(3) -0.002(3) 0.008(2) 0.003(3)
C12 0.036(3) 0.051(3) 0.043(3) -0.009(3) 0.009(2) 0.007(3)
C13 0.033(3) 0.025(3) 0.039(2) -0.002(2) 0.004(2) -0.0032(19)
C14 0.034(3) 0.024(2) 0.036(2) -0.001(2) 0.005(2) -0.002(2)
C15 0.043(3) 0.028(3) 0.035(2) -0.001(2) 0.003(2) -0.001(2)
C16 0.039(3) 0.027(3) 0.037(2) -0.002(2) 0.000(2) -0.005(2)
C17 0.041(3) 0.027(3) 0.040(3) -0.007(2) -0.006(2) -0.001(2)
C18 0.040(3) 0.028(3) 0.040(2) -0.005(2) -0.006(2) -0.006(2)
C19 0.041(3) 0.071(4) 0.033(3) -0.001(3) 0.000(2) -0.003(3)
C20 0.040(3) 0.056(3) 0.034(3) -0.016(3) 0.003(2) -0.005(3)
S11 0.0377(9) 0.0470(9) 0.0375(8) -0.0101(7) 0.0002(7) 0.0073(7)
S12 0.0438(9) 0.0322(8) 0.0518(10) -0.0115(7) -0.0041(8) 0.0075(7)
S13 0.0446(9) 0.0360(8) 0.0424(9) -0.0054(7) -0.0024(8) 0.0084(7)
S14 0.0390(8) 0.0274(7) 0.0326(7) 0.0016(6) 0.0061(6) 0.0027(6)
S15 0.0441(9) 0.0309(8) 0.0306(7) -0.0008(6) 0.0004(7) 0.0022(7)
S16 0.0470(10) 0.0350(8) 0.0416(9) -0.0031(7) -0.0022(7) 0.0071(7)
S17 0.0542(10) 0.0414(9) 0.0522(10) -0.0105(8) -0.0207(9) 0.0043(8)
S18 0.0468(9) 0.0421(9) 0.0445(9) -0.0142(7) -0.0089(8) 0.0093(8)
C21 0.037(3) 0.050(3) 0.045(3) -0.020(3) 0.011(2) -0.008(2)
C22 0.038(3) 0.053(3) 0.036(3) -0.013(2) 0.003(2) -0.011(3)
C23 0.056(3) 0.031(3) 0.028(2) 0.005(2) 0.004(2) -0.004(2)
C24 0.051(3) 0.031(3) 0.026(2) 0.0049(19) 0.007(2) -0.005(2)
C25 0.048(3) 0.030(3) 0.028(2) 0.0113(19) 0.002(2) 0.003(2)
C26 0.050(3) 0.029(3) 0.029(2) 0.009(2) 0.003(2) 0.000(2)
C27 0.039(3) 0.035(3) 0.029(2) 0.009(2) 0.005(2) -0.002(2)
C28 0.046(3) 0.033(3) 0.032(2) 0.005(2) -0.001(2) 0.000(2)
C29 0.113(6) 0.126(6) 0.036(3) -0.013(4) -0.012(4) 0.076(5)
C30 0.129(6) 0.113(6) 0.037(3) -0.020(4) -0.016(4) 0.075(5)
S21 0.0525(10) 0.0518(10) 0.0422(9) -0.0062(8) 0.0068(8) 0.0074(9)
S22 0.0563(11) 0.0396(9) 0.0375(9) -0.0043(7) -0.0055(8) 0.0041(8)
S23 0.0566(10) 0.0369(9) 0.0307(8) 0.0004(6) -0.0036(7) 0.0081(8)
S24 0.0429(9) 0.0421(9) 0.0323(8) 0.0049(7) 0.0064(7) 0.0021(7)
S25 0.0370(8) 0.0480(9) 0.0252(7) 0.0062(6) 0.0045(6) -0.0003(7)
S26 0.0582(11) 0.0390(9) 0.0330(8) 0.0008(7) -0.0088(8) 0.0101(8)
S27 0.0589(11) 0.0410(9) 0.0430(9) -0.0092(8) -0.0138(8) 0.0169(8)
S28 0.0395(9) 0.0726(12) 0.0284(8) 0.0018(8) -0.0006(7) 0.0152(9)
C31 0.0455(19) 0.048(2) 0.026(2) 0.0021(18) 0.0009(17) 0.0036(17)
C32 0.0410(17) 0.048(2) 0.024(2) 0.0055(17) 0.0019(17) 0.0054(16)
O31 0.0482(19) 0.059(2) 0.0293(19) -0.0014(17) 0.0067(15) 0.0085(18)
O32 0.0513(18) 0.057(2) 0.0299(19) -0.0057(16) 0.0057(17) 0.0055(16)
O33 0.052(2) 0.055(3) 0.033(2) 0.0001(18) 0.0112(18) 0.0054(19)
O34 0.067(2) 0.047(2) 0.035(2) -0.0024(18) 0.009(2) 0.003(2)
C41 0.045(2) 0.0577(17) 0.032(2) 0.0034(18) -0.0040(19) -0.0075(18)
C42 0.045(2) 0.0627(17) 0.030(2) -0.0060(18) -0.0003(19) -0.0086(18)
O41 0.048(2) 0.0646(19) 0.0303(19) 0.0017(15) -0.0100(17) -0.0105(17)
O42 0.045(2) 0.077(2) 0.036(2) -0.0063(18) -0.0113(17) -0.0044(17)
O43 0.053(3) 0.079(2) 0.032(2) -0.013(2) 0.000(2) -0.018(2)
O44 0.046(2) 0.071(2) 0.037(2) 0.009(2) -0.007(2) -0.013(2)
C51 0.0417(19) 0.061(2) 0.026(2) 0.0065(19) 0.0017(17) -0.0003(18)
C52 0.0442(17) 0.058(2) 0.026(2) 0.0017(19) 0.0051(18) -0.0043(17)
O51 0.0429(19) 0.073(2) 0.0250(19) 0.0094(18) 0.0034(14) -0.0007(18)
O52 0.0563(19) 0.055(2) 0.030(2) 0.0076(17) 0.0063(17) -0.0055(16)
O53 0.050(2) 0.065(3) 0.033(2) -0.001(2) 0.0121(19) -0.010(2)
O54 0.060(3) 0.069(3) 0.034(2) 0.018(2) 0.002(2) 0.003(2)
C61 0.056(6) 0.055(5) 0.044(5) -0.002(5) -0.007(5) -0.006(5)
O61 0.066(5) 0.064(5) 0.044(5) -0.007(5) -0.004(5) -0.012(4)
O62 0.059(6) 0.052(6) 0.044(4) -0.003(5) -0.002(5) -0.002(5)
N61 0.059(4) 0.058(4) 0.043(4) -0.005(4) -0.005(4) -0.006(3)
C71 0.055(5) 0.053(5) 0.044(4) 0.006(4) 0.001(4) 0.000(3)
O71 0.072(4) 0.071(4) 0.049(4) -0.020(3) -0.010(4) -0.017(3)
O72 0.066(4) 0.070(5) 0.032(3) -0.001(3) 0.002(4) -0.011(4)
N71 0.057(4) 0.058(4) 0.041(3) -0.005(3) -0.006(4) -0.009(3)
C81 0.058(6) 0.052(6) 0.044(4) -0.002(5) -0.004(5) -0.003(6)
O81 0.057(6) 0.054(6) 0.043(5) -0.002(5) -0.003(5) -0.005(5)
O82 0.062(5) 0.063(5) 0.041(5) -0.007(4) -0.007(5) -0.011(4)
N81 0.059(4) 0.057(4) 0.044(4) -0.005(4) -0.005(4) -0.006(3)

loop_
_atom_type_symbol
_atom_type_description
_atom_type_scat_dispersion_real
_atom_type_scat_dispersion_imag
_atom_type_scat_source
C C 0.0033 0.0016 'International Tables Vol C Tables 4.2.6.8 and 6.1.1.4'
H H 0.0000 0.0000 'International Tables Vol C Tables 4.2.6.8 and 6.1.1.4'
O O 0.0106 0.0060 'International Tables Vol C Tables 4.2.6.8 and 6.1.1.4'
Na Na 0.0362 0.0249 'International Tables Vol C Tables 4.2.6.8 and 6.1.1.4'
S S 0.1246 0.1234 'International Tables Vol C Tables 4.2.6.8 and 6.1.1.4'
Cr Cr 0.3209 0.6236 'International Tables Vol C Tables 4.2.6.8 and 6.1.1.4'
N N 0.0061 0.0033 'International Tables Vol C Tables 4.2.6.8 and 6.1.1.4'

loop_
_geom_angle_atom_site_label_1
_geom_angle_atom_site_label_2
_geom_angle_atom_site_label_3
_geom_angle
_geom_angle_site_symmetry_1
_geom_angle_site_symmetry_3
O54 Na1 O33 93.2(2) 1_455 .
O54 Na1 O44 89.78(19) 1_455 4_646
O33 Na1 O44 98.85(19) . 4_646
O54 Na1 O34 168.3(2) 1_455 .
O33 Na1 O34 76.52(18) . .
O44 Na1 O34 97.23(19) 4_646 .
O54 Na1 O43 88.4(2) 1_455 4_646
O33 Na1 O43 173.75(19) . 4_646
O44 Na1 O43 75.10(18) 4_646 4_646
O34 Na1 O43 102.43(19) . 4_646
O54 Na1 O53 76.89(18) 1_455 1_455
O33 Na1 O53 89.31(19) . 1_455
O44 Na1 O53 164.8(2) 4_646 1_455
O34 Na1 O53 97.15(18) . 1_455
O43 Na1 O53 96.94(18) 4_646 1_455
O32 Cr1 O51 91.64(19) . .
O32 Cr1 O52 170.2(2) . .
O51 Cr1 O52 80.08(19) . .
O32 Cr1 O41 91.15(19) . .
O51 Cr1 O41 176.9(2) . .
O52 Cr1 O41 97.27(19) . .
O32 Cr1 O42 92.3(2) . .
O51 Cr1 O42 98.8(2) . .
O52 Cr1 O42 94.2(2) . .
O41 Cr1 O42 79.7(2) . .
O32 Cr1 O31 80.52(19) . .
O51 Cr1 O31 89.0(2) . .
O52 Cr1 O31 93.95(19) . .
O41 Cr1 O31 92.83(19) . .
O42 Cr1 O31 169.5(2) . .
C2 C1 S1 113.1(4) . .
C2 C1 H1A 109.0 . .
S1 C1 H1A 109.0 . .
C2 C1 H1B 109.0 . .
S1 C1 H1B 109.0 . .
H1A C1 H1B 107.8 . .
C1 C2 S2 113.1(4) . .
C1 C2 H2A 109.0 . .
S2 C2 H2A 109.0 . .
C1 C2 H2B 109.0 . .
S2 C2 H2B 109.0 . .
H2A C2 H2B 107.8 . .
C4 C3 S3 117.6(4) . .
C4 C3 S2 128.2(4) . .
S3 C3 S2 114.1(3) . .
C3 C4 S1 129.5(4) . .
C3 C4 S4 116.9(4) . .
S1 C4 S4 113.6(3) . .
C6 C5 S4 123.0(5) . .
C6 C5 S3 121.8(5) . .
S4 C5 S3 115.2(3) . .
C5 C6 S5 122.9(5) . .
C5 C6 S6 122.0(5) . .
S5 C6 S6 115.1(3) . .
C8 C7 S8 128.7(5) . .
C8 C7 S5 117.2(4) . .
S8 C7 S5 114.0(3) . .
C7 C8 S7 129.1(5) . .
C7 C8 S6 116.7(4) . .
S7 C8 S6 114.2(3) . .
C10 C9 S7 114.0(4) . .
C10 C9 H9A 108.8 . .
S7 C9 H9A 108.8 . .
C10 C9 H9B 108.8 . .
S7 C9 H9B 108.8 . .
H9A C9 H9B 107.6 . .
C9 C10 S8 112.5(4) . .
C9 C10 H10A 109.1 . .
S8 C10 H10A 109.1 . .
C9 C10 H10B 109.1 . .
S8 C10 H10B 109.1 . .
H10A C10 H10B 107.8 . .
C4 S1 C1 100.1(3) . .
C3 S2 C2 100.7(3) . .
C3 S3 C5 95.0(3) . .
C5 S4 C4 95.3(3) . .
C6 S5 C7 95.5(3) . .
C6 S6 C8 95.1(3) . .
C8 S7 C9 99.9(3) . .
C7 S8 C10 101.4(3) . .
C12 C11 S11 112.8(5) . .
C12 C11 H11A 109.0 . .
S11 C11 H11A 109.0 . .
C12 C11 H11B 109.0 . .
S11 C11 H11B 109.0 . .
H11A C11 H11B 107.8 . .
C11 C12 S12 115.6(5) . .
C11 C12 H12A 108.4 . .
S12 C12 H12A 108.4 . .
C11 C12 H12B 108.4 . .
S12 C12 H12B 108.4 . .
H12A C12 H12B 107.4 . .
C14 C13 S13 116.9(5) . .
C14 C13 S12 129.9(5) . .
S13 C13 S12 113.2(4) . .
C13 C14 S14 117.1(5) . .
C13 C14 S11 126.1(5) . .
S14 C14 S11 116.8(3) . .
C16 C15 S13 120.9(5) . .
C16 C15 S14 124.7(5) . .
S13 C15 S14 114.4(3) . .
C15 C16 S15 124.7(5) . .
C15 C16 S16 120.0(5) . .
S15 C16 S16 115.3(3) . .
C18 C17 S15 117.7(5) . .
C18 C17 S18 126.9(5) . .
S15 C17 S18 115.4(4) . .
C17 C18 S16 116.4(5) . .
C17 C18 S17 130.1(5) . .
S16 C18 S17 113.5(4) . .
C20 C19 S17 116.0(5) . .
C20 C19 H19A 108.3 . .
S17 C19 H19A 108.3 . .
C20 C19 H19B 108.3 . .
S17 C19 H19B 108.3 . .
H19A C19 H19B 107.4 . .
C19 C20 S18 114.1(5) . .
C19 C20 H20A 108.7 . .
S18 C20 H20A 108.7 . .
C19 C20 H20B 108.7 . .
S18 C20 H20B 108.7 . .
H20A C20 H20B 107.6 . .
C14 S11 C11 99.2(3) . .
C13 S12 C12 102.7(3) . .
C13 S13 C15 96.0(3) . .
C15 S14 C14 95.5(3) . .
C17 S15 C16 95.1(3) . .
C18 S16 C16 95.5(3) . .
C18 S17 C19 101.9(3) . .
C17 S18 C20 101.0(3) . .
C22 C21 S21 114.5(4) . .
C22 C21 H21A 108.6 . .
S21 C21 H21A 108.6 . .
C22 C21 H21B 108.6 . .
S21 C21 H21B 108.6 . .
H21A C21 H21B 107.6 . .
C21 C22 S22 113.5(5) . .
C21 C22 H22A 108.9 . .
S22 C22 H22A 108.9 . .
C21 C22 H22B 108.9 . .
S22 C22 H22B 108.9 . .
H22A C22 H22B 107.7 . .
C24 C23 S22 127.8(5) . .
C24 C23 S23 116.0(5) . .
S22 C23 S23 116.1(4) . .
C23 C24 S24 117.7(5) . .
C23 C24 S21 128.8(5) . .
S24 C24 S21 113.5(4) . .
C26 C25 S23 120.0(5) . .
C26 C25 S24 124.4(5) . .
S23 C25 S24 115.6(4) . .
C25 C26 S26 121.9(5) . .
C25 C26 S25 123.2(5) . .
S26 C26 S25 114.9(4) . .
C28 C27 S28 127.7(5) . .
C28 C27 S25 117.5(5) . .
S28 C27 S25 114.8(4) . .
C27 C28 S27 130.2(5) . .
C27 C28 S26 116.2(5) . .
S27 C28 S26 113.6(4) . .
C30 C29 S27 124.7(7) . .
C30 C29 H29A 106.2 . .
S27 C29 H29A 106.2 . .
C30 C29 H29B 106.2 . .
S27 C29 H29B 106.2 . .
H29A C29 H29B 106.4 . .
C29 C30 S28 129.3(7) . .
C29 C30 H30A 104.9 . .
S28 C30 H30A 104.9 . .
C29 C30 H30B 104.9 . .
S28 C30 H30B 104.9 . .
H30A C30 H30B 105.8 . .
C24 S21 C21 102.7(3) . .
C23 S22 C22 100.2(3) . .
C25 S23 C23 95.8(3) . .
C25 S24 C24 94.7(3) . .
C26 S25 C27 94.9(3) . .
C26 S26 C28 96.0(3) . .
C28 S27 C29 102.7(4) . .
C27 S28 C30 100.4(4) . .
O31 C31 O34 127.5(6) . .
O31 C31 C32 116.3(6) . .
O34 C31 C32 116.2(6) . .
O33 C32 O32 123.9(6) . .
O33 C32 C31 119.1(6) . .
O32 C32 C31 117.0(6) . .
C31 O31 Cr1 113.5(4) . .
C32 O32 Cr1 112.7(4) . .
C32 O33 Na1 113.5(4) . .
C31 O34 Na1 113.6(4) . .
O44 C41 O41 126.7(6) . .
O44 C41 C42 118.4(6) . .
O41 C41 C42 114.8(6) . .
O43 C42 O42 127.4(7) . .
O43 C42 C41 116.5(7) . .
O42 C42 C41 116.1(6) . .
C41 O41 Cr1 114.3(4) . .
C42 O42 Cr1 114.3(4) . .
C42 O43 Cr11 115.1(5) . 4_656
C42 O43 Na1 115.1(5) . 4_656
C41 O44 Cr11 114.4(4) . 4_656
C41 O44 Na1 114.4(4) . 4_656
O54 C51 O51 127.0(6) . .
O54 C51 C52 117.1(6) . .
O51 C51 C52 115.8(6) . .
O53 C52 O52 126.5(6) . .
O53 C52 C51 118.3(6) . .
O52 C52 C51 115.2(6) . .
C51 O51 Cr1 113.7(4) . .
C52 O52 Cr1 113.1(4) . .
C52 O53 Cr11 112.4(4) . 1_655
C52 O53 Na1 112.4(4) . 1_655
C51 O54 Cr11 115.2(4) . 1_655
C51 O54 Na1 115.2(4) . 1_655
N61 C61 H61A 109.5 . .
N61 C61 H61B 109.5 . .
H61A C61 H61B 109.5 . .
N61 C61 H61C 109.5 . .
H61A C61 H61C 109.5 . .
H61B C61 H61C 109.5 . .
O62 N61 O61 118.7(13) . .
O62 N61 C61 120.9(12) . .
O61 N61 C61 120.4(12) . .
N71 C71 H71A 109.5 . .
N71 C71 H71B 109.5 . .
H71A C71 H71B 109.5 . .
N71 C71 H71C 109.5 . .
H71A C71 H71C 109.5 . .
H71B C71 H71C 109.5 . .
O72 N71 O71 119.8(9) . .
O72 N71 C71 119.8(8) . .
O71 N71 C71 120.3(9) . .
N81 C81 H81A 109.5 . .
N81 C81 H81B 109.5 . .
H81A C81 H81B 109.5 . .
N81 C81 H81C 109.5 . .
H81A C81 H81C 109.5 . .
H81B C81 H81C 109.5 . .
O82 N81 O81 117.2(14) . .
O82 N81 C81 122.5(13) . .
O81 N81 C81 119.1(13) . .

loop_
_geom_bond_atom_site_label_1
_geom_bond_atom_site_label_2
_geom_bond_distance
_geom_bond_site_symmetry_2
Na1 O54 2.148(5) 1_455
Na1 O33 2.169(5) .
Na1 O44 2.216(6) 4_646
Na1 O34 2.219(5) .
Na1 O43 2.224(6) 4_646
Na1 O53 2.226(5) 1_455
Cr1 O32 2.061(5) .
Cr1 O51 2.063(5) .
Cr1 O52 2.071(5) .
Cr1 O41 2.072(5) .
Cr1 O42 2.075(5) .
Cr1 O31 2.096(5) .
C1 C2 1.498(8) .
C1 S1 1.813(6) .
C1 H1A 0.9900 .
C1 H1B 0.9900 .
C2 S2 1.826(6) .
C2 H2A 0.9900 .
C2 H2B 0.9900 .
C3 C4 1.338(8) .
C3 S3 1.749(6) .
C3 S2 1.753(6) .
C4 S1 1.745(6) .
C4 S4 1.763(6) .
C5 C6 1.363(8) .
C5 S4 1.734(6) .
C5 S3 1.756(6) .
C6 S5 1.732(6) .
C6 S6 1.751(6) .
C7 C8 1.348(8) .
C7 S8 1.747(6) .
C7 S5 1.750(6) .
C8 S7 1.750(6) .
C8 S6 1.757(6) .
C9 C10 1.519(8) .
C9 S7 1.817(6) .
C9 H9A 0.9900 .
C9 H9B 0.9900 .
C10 S8 1.808(6) .
C10 H10A 0.9900 .
C10 H10B 0.9900 .
C11 C12 1.498(10) .
C11 S11 1.811(6) .
C11 H11A 0.9900 .
C11 H11B 0.9900 .
C12 S12 1.814(7) .
C12 H12A 0.9900 .
C12 H12B 0.9900 .
C13 C14 1.348(8) .
C13 S13 1.738(6) .
C13 S12 1.742(6) .
C14 S14 1.746(6) .
C14 S11 1.747(6) .
C15 C16 1.353(8) .
C15 S13 1.740(6) .
C15 S14 1.745(6) .
C16 S15 1.735(6) .
C16 S16 1.736(6) .
C17 C18 1.356(9) .
C17 S15 1.730(6) .
C17 S18 1.751(6) .
C18 S16 1.735(6) .
C18 S17 1.749(6) .
C19 C20 1.526(10) .
C19 S17 1.767(7) .
C19 H19A 0.9900 .
C19 H19B 0.9900 .
C20 S18 1.804(7) .
C20 H20A 0.9900 .
C20 H20B 0.9900 .
C21 C22 1.517(10) .
C21 S21 1.809(7) .
C21 H21A 0.9900 .
C21 H21B 0.9900 .
C22 S22 1.794(7) .
C22 H22A 0.9900 .
C22 H22B 0.9900 .
C23 C24 1.342(9) .
C23 S22 1.738(7) .
C23 S23 1.740(6) .
C24 S24 1.748(6) .
C24 S21 1.755(6) .
C25 C26 1.372(9) .
C25 S23 1.723(6) .
C25 S24 1.727(6) .
C26 S26 1.722(7) .
C26 S25 1.739(6) .
C27 C28 1.334(9) .
C27 S28 1.751(6) .
C27 S25 1.757(6) .
C28 S27 1.733(7) .
C28 S26 1.750(6) .
C29 C30 1.344(11) .
C29 S27 1.734(8) .
C29 H29A 0.9900 .
C29 H29B 0.9900 .
C30 S28 1.757(9) .
C30 H30A 0.9900 .
C30 H30B 0.9900 .
C31 O31 1.239(8) .
C31 O34 1.251(8) .
C31 C32 1.558(9) .
C32 O33 1.248(8) .
C32 O32 1.277(8) .
C41 O44 1.231(9) .
C41 O41 1.277(9) .
C41 C42 1.570(9) .
C41 Na1 2.946(8) 4_656
C42 O43 1.235(9) .
C42 O42 1.249(9) .
C42 Na1 2.966(8) 4_656
O43 Cr11 2.224(6) 4_656
O43 Na1 2.224(6) 4_656
O44 Cr11 2.216(6) 4_656
O44 Na1 2.216(6) 4_656
C51 O54 1.249(8) .
C51 O51 1.255(8) .
C51 C52 1.565(9) .
C51 Na1 2.908(7) 1_655
C52 O53 1.237(8) .
C52 O52 1.282(8) .
C52 Na1 2.930(8) 1_655
O53 Cr11 2.226(5) 1_655
O53 Na1 2.226(5) 1_655
O54 Cr11 2.148(5) 1_655
O54 Na1 2.148(5) 1_655
C61 N61 1.439(10) .
C61 H61A 0.9800 .
C61 H61B 0.9800 .
C61 H61C 0.9800 .
O61 N61 1.247(10) .
O62 N61 1.227(10) .
C71 N71 1.440(9) .
C71 H71A 0.9800 .
C71 H71B 0.9800 .
C71 H71C 0.9800 .
O71 N71 1.243(9) .
O72 N71 1.232(9) .
C81 N81 1.433(10) .
C81 H81A 0.9800 .
C81 H81B 0.9800 .
C81 H81C 0.9800 .
O81 N81 1.242(10) .
O82 N81 1.236(11) .
